data_4127910
loop_
_publ_author_name
'Goncharova, Irina K.'
'Silaeva, Kseniia P.'
'Arzumanyan, Ashot V.'
'Anisimov, Anton A.'
'Milenin, Sergey A.'
'Novikov, Roman A.'
'Solyev, Pavel N.'
'Tkachev, Yaroslav V.'
'Volodin, Alexander D.'
'Korlyukov, Alexander A.'
'Muzafarov, Aziz M.'

_publ_section_title
;
 Aerobic Co-/ N-Hydroxysuccinimide-Catalyzed Oxidation of p-Tolylsiloxanes
 to p-Carboxyphenylsiloxanes: Synthesis of Functionalized Siloxanes as
 Promising Building Blocks for Siloxane-Based Materials.
;
_journal_issue 5
_journal_name_full 'Journal of the American Chemical Society'
_journal_page_first 2143
_journal_page_last 2151
_journal_paper_doi 10.1021/jacs.8b12600
_journal_volume 141
_journal_year 2019
_chemical_formula_moiety 'C18 H22 O5 Si2'
_chemical_formula_sum 'C18 H22 O5 Si2'
_chemical_formula_weight 374.53
_space_group_crystal_system triclinic
_space_group_IT_number 2
_space_group_name_Hall '-P 1'
_space_group_name_H-M_alt 'P -1'
_symmetry_space_group_name_Hall '-P 1'
_symmetry_space_group_name_H-M 'P -1'
_atom_sites_solution_hydrogens mixed
_atom_sites_solution_primary dual
_audit_creation_date 2018-11-07
_audit_creation_method
;
Olex2 1.2
(compiled 2018.05.29 svn.r3508 for OlexSys, GUI svn.r5506)
;
_cell_angle_alpha 97.263(9)
_cell_angle_beta 94.629(9)
_cell_angle_gamma 108.783(6)
_cell_formula_units_Z 2
_cell_length_a 7.044(4)
_cell_length_b 9.866(6)
_cell_length_c 16.064(9)
_cell_measurement_reflns_used 2727
_cell_measurement_temperature 120
_cell_measurement_theta_max 26.64
_cell_measurement_theta_min 2.21
_cell_volume 1039.7(10)
_computing_cell_refinement 'SAINT v8.34A (Bruker, 2013)'
_computing_data_reduction 'SAINT v8.34A (Bruker, 2013)'
_computing_molecular_graphics 'Olex2 (Dolomanov et al., 2009)'
_computing_publication_material 'Olex2 (Dolomanov et al., 2009)'
_computing_structure_refinement 'ShelXL (Sheldrick, 2015)'
_computing_structure_solution 'ShelXT (Sheldrick, 2015)'
_diffrn_ambient_temperature 120
_diffrn_detector_area_resol_mean 8
_diffrn_measured_fraction_theta_full 0.993
_diffrn_measured_fraction_theta_max 0.993
_diffrn_measurement_device_type 'Bruker APEX-II CCD'
_diffrn_measurement_method '\f and \w scans'
_diffrn_radiation_monochromator graphite
_diffrn_radiation_type MoK\a
_diffrn_radiation_wavelength 0.71073
_diffrn_reflns_av_R_equivalents 0.0462
_diffrn_reflns_av_unetI/netI 0.0853
_diffrn_reflns_Laue_measured_fraction_full 0.993
_diffrn_reflns_Laue_measured_fraction_max 0.993
_diffrn_reflns_limit_h_max 8
_diffrn_reflns_limit_h_min -8
_diffrn_reflns_limit_k_max 12
_diffrn_reflns_limit_k_min -12
_diffrn_reflns_limit_l_max 19
_diffrn_reflns_limit_l_min -19
_diffrn_reflns_number 9521
_diffrn_reflns_point_group_measured_fraction_full 0.993
_diffrn_reflns_point_group_measured_fraction_max 0.993
_diffrn_reflns_theta_full 25.242
_diffrn_reflns_theta_max 26.022
_diffrn_reflns_theta_min 2.371
_diffrn_source 'sealed tube'
_diffrn_standards_number 0
_exptl_absorpt_coefficient_mu 0.193
_exptl_absorpt_correction_T_max 0.7461
_exptl_absorpt_correction_T_min 0.6223
_exptl_absorpt_correction_type multi-scan
_exptl_absorpt_process_details
'SADABS-2014/5 (Bruker,2014/5) was used for absorption correction. wR2(int) was 0.0760 before and 0.0455 after correction. The Ratio of minimum to maximum transmission is 0.8341. The \l/2 correction factor is 0.00150.'
_exptl_crystal_colour white
_exptl_crystal_colour_primary white
_exptl_crystal_density_diffrn 1.197
_exptl_crystal_description irregular
_exptl_crystal_F_000 396
_exptl_crystal_size_max 0.39
_exptl_crystal_size_mid 0.36
_exptl_crystal_size_min 0.31
_refine_diff_density_max 0.796
_refine_diff_density_min -0.579
_refine_diff_density_rms 0.084
_refine_ls_extinction_method none
_refine_ls_goodness_of_fit_ref 0.987
_refine_ls_hydrogen_treatment mixed
_refine_ls_matrix_type full
_refine_ls_number_parameters 232
_refine_ls_number_reflns 4076
_refine_ls_number_restraints 0
_refine_ls_restrained_S_all 0.987
_refine_ls_R_factor_all 0.1189
_refine_ls_R_factor_gt 0.0784
_refine_ls_shift/su_max 0.000
_refine_ls_shift/su_mean 0.000
_refine_ls_structure_factor_coef Fsqd
_refine_ls_weighting_details 'w=1/[\s^2^(Fo^2^)+(0.1381P)^2^] where P=(Fo^2^+2Fc^2^)/3'
_refine_ls_weighting_scheme calc
_refine_ls_wR_factor_gt 0.2122
_refine_ls_wR_factor_ref 0.2288
_reflns_Friedel_coverage 0.000
_reflns_number_gt 2470
_reflns_number_total 4076
_reflns_threshold_expression 'I > 2\s(I)'
_cod_data_source_file ja8b12600_si_005.cif
_cod_data_source_block ai4031etoh
_cod_original_cell_volume 1039.5(10)
_cod_database_code 4127910
_shelxl_version_number 2014/6
_shelx_space_group_comment
;
The symmetry employed for this shelxl refinement is uniquely defined
by the following loop, which should always be used as a source of
symmetry information in preference to the above space-group names.
They are only intended as comments.
;
_olex2_refinement_description
;
1. Fixed Uiso
 At 1.2 times of:
  All C(H) groups
 At 1.5 times of:
  All C(H,H,H) groups, All O(H) groups
2.a Riding coordinates:
 O5(H5)
2.b Aromatic/amide H refined with riding coordinates:
 C5(H5A), C6(H6), C8(H8), C9(H9), C12(H12), C13(H13), C15(H15), C16(H16)
2.c Idealised Me refined as rotating group:
 C1(H1A,H1B,H1C), C2(H2A,H2B,H2C), C3(H3A,H3B,H3C), C18(H18A,H18B,H18C)
2.d Idealised tetrahedral OH refined as rotating group:
 O2(H2)
;
_olex2_submission_special_instructions 'No special instructions were received'

loop_
_space_group_symop_operation_xyz
'x, y, z'
'-x, -y, -z'

loop_
_atom_site_label
_atom_site_type_symbol
_atom_site_fract_x
_atom_site_fract_y
_atom_site_fract_z
_atom_site_U_iso_or_equiv
_atom_site_adp_type
_atom_site_occupancy
_atom_site_site_symmetry_order
_atom_site_calc_flag
_atom_site_refinement_flags_posn
Si1 Si 0.49649(18) 0.53689(13) 0.80143(8) 0.0291(3) Uani 1 1 d .
Si2 Si 0.7682(2) 0.77937(16) 0.71096(10) 0.0463(4) Uani 1 1 d .
O1 O 0.6771(5) 0.6331(3) 0.7543(2) 0.0388(8) Uani 1 1 d .
O2 O -0.4163(5) 0.1815(4) 0.5587(2) 0.0493(10) Uani 1 1 d .
H2 H -0.5162 0.1132 0.5362 0.074 Uiso 1 1 calc GR
O3 O -0.2558(5) 0.0281(3) 0.5178(2) 0.0360(8) Uani 1 1 d .
O4 O 0.7619(5) 0.0016(3) 0.9673(2) 0.0451(9) Uani 1 1 d .
O5 O 1.0642(5) 0.1742(4) 0.9796(2) 0.0479(10) Uani 1 1 d .
H5 H 1.1146 0.1008 0.9816 0.09(3) Uiso 1 1 d R
C17 C 0.8725(7) 0.1273(5) 0.9588(3) 0.0320(10) Uani 1 1 d .
C1 C 0.5892(13) 0.8826(9) 0.7134(5) 0.081(2) Uani 1 1 d .
H1A H 0.4698 0.8300 0.6744 0.122 Uiso 1 1 calc GR
H1B H 0.6523 0.9758 0.6975 0.122 Uiso 1 1 calc GR
H1C H 0.5532 0.8955 0.7695 0.122 Uiso 1 1 calc GR
C2 C 0.8104(14) 0.7244(8) 0.6029(4) 0.082(2) Uani 1 1 d .
H2A H 0.8480 0.8075 0.5746 0.123 Uiso 1 1 calc GR
H2B H 0.6885 0.6534 0.5728 0.123 Uiso 1 1 calc GR
H2C H 0.9168 0.6834 0.6044 0.123 Uiso 1 1 calc GR
C3 C 1.0141(11) 0.8901(7) 0.7753(5) 0.084(2) Uani 1 1 d .
H3A H 1.0522 0.9877 0.7637 0.126 Uiso 1 1 calc GR
H3B H 1.1161 0.8492 0.7610 0.126 Uiso 1 1 calc GR
H3C H 1.0008 0.8904 0.8343 0.126 Uiso 1 1 calc GR
C4 C 0.2716(7) 0.4242(4) 0.7234(3) 0.0274(9) Uani 1 1 d .
C5 C 0.2712(7) 0.2965(5) 0.6729(3) 0.0328(10) Uani 1 1 d .
H5A H 0.3879 0.2717 0.6764 0.039 Uiso 1 1 calc R
C6 C 0.1048(7) 0.2078(5) 0.6190(3) 0.0307(10) Uani 1 1 d .
H6 H 0.1093 0.1239 0.5868 0.037 Uiso 1 1 calc R
C7 C -0.0723(7) 0.2437(5) 0.6125(3) 0.0287(10) Uani 1 1 d .
C8 C -0.0750(7) 0.3719(5) 0.6587(3) 0.0398(12) Uani 1 1 d .
H8 H -0.1901 0.3985 0.6534 0.048 Uiso 1 1 calc R
C9 C 0.0967(7) 0.4602(5) 0.7131(3) 0.0386(11) Uani 1 1 d .
H9 H 0.0943 0.5462 0.7435 0.046 Uiso 1 1 calc R
C10 C -0.2555(7) 0.1411(5) 0.5593(3) 0.0303(10) Uani 1 1 d .
C11 C 0.6035(7) 0.4111(5) 0.8521(3) 0.0302(10) Uani 1 1 d .
C12 C 0.8109(7) 0.4546(5) 0.8792(3) 0.0420(12) Uani 1 1 d .
H12 H 0.8927 0.5475 0.8742 0.050 Uiso 1 1 calc R
C13 C 0.8981(7) 0.3629(5) 0.9135(3) 0.0389(12) Uani 1 1 d .
H13 H 1.0371 0.3936 0.9294 0.047 Uiso 1 1 calc R
C14 C 0.7781(7) 0.2259(5) 0.9239(3) 0.0306(10) Uani 1 1 d .
C15 C 0.5702(7) 0.1817(5) 0.9002(3) 0.0323(10) Uani 1 1 d .
H15 H 0.4884 0.0906 0.9083 0.039 Uiso 1 1 calc R
C16 C 0.4840(7) 0.2723(5) 0.8645(3) 0.0326(10) Uani 1 1 d .
H16 H 0.3450 0.2408 0.8485 0.039 Uiso 1 1 calc R
C18 C 0.4208(7) 0.6541(5) 0.8834(3) 0.0402(12) Uani 1 1 d .
H18A H 0.5360 0.7084 0.9242 0.060 Uiso 1 1 calc GR
H18B H 0.3172 0.5944 0.9112 0.060 Uiso 1 1 calc GR
H18C H 0.3701 0.7197 0.8569 0.060 Uiso 1 1 calc GR

loop_
_atom_site_aniso_label
_atom_site_aniso_U_11
_atom_site_aniso_U_22
_atom_site_aniso_U_33
_atom_site_aniso_U_23
_atom_site_aniso_U_13
_atom_site_aniso_U_12
Si1 0.0270(6) 0.0218(6) 0.0305(7) -0.0017(5) 0.0035(5) -0.0006(5)
Si2 0.0568(10) 0.0391(8) 0.0534(9) 0.0186(7) 0.0266(8) 0.0214(7)
O1 0.0320(17) 0.0327(17) 0.052(2) 0.0140(15) 0.0100(15) 0.0074(14)
O2 0.0357(19) 0.043(2) 0.062(2) -0.0251(18) -0.0085(17) 0.0188(16)
O3 0.0312(17) 0.0313(17) 0.0413(18) -0.0162(14) -0.0041(14) 0.0152(14)
O4 0.0361(19) 0.0313(18) 0.062(2) 0.0156(16) 0.0073(17) 0.0003(15)
O5 0.0322(19) 0.0339(19) 0.071(3) 0.0187(17) -0.0050(17) 0.0014(15)
C17 0.030(2) 0.029(2) 0.031(2) 0.0064(18) 0.0056(19) -0.0005(19)
C1 0.109(6) 0.091(5) 0.085(5) 0.046(4) 0.045(5) 0.070(5)
C2 0.131(7) 0.086(5) 0.064(4) 0.034(4) 0.041(4) 0.069(5)
C3 0.075(5) 0.054(4) 0.111(6) 0.007(4) 0.025(4) 0.002(4)
C4 0.033(2) 0.023(2) 0.023(2) 0.0013(16) 0.0056(18) 0.0048(18)
C5 0.028(2) 0.038(3) 0.030(2) -0.0028(19) 0.0053(19) 0.0107(19)
C6 0.033(2) 0.025(2) 0.031(2) -0.0060(18) 0.0024(19) 0.0102(19)
C7 0.031(2) 0.028(2) 0.026(2) -0.0017(17) 0.0011(18) 0.0107(18)
C8 0.034(3) 0.033(3) 0.052(3) -0.010(2) -0.005(2) 0.019(2)
C9 0.042(3) 0.027(2) 0.039(3) -0.012(2) -0.003(2) 0.010(2)
C10 0.029(2) 0.031(2) 0.030(2) 0.0005(18) 0.0020(19) 0.0121(19)
C11 0.032(2) 0.025(2) 0.027(2) 0.0005(17) 0.0031(18) 0.0015(18)
C12 0.032(3) 0.028(2) 0.052(3) 0.011(2) -0.002(2) -0.010(2)
C13 0.031(3) 0.030(2) 0.045(3) 0.011(2) 0.000(2) -0.005(2)
C14 0.028(2) 0.028(2) 0.027(2) -0.0016(17) 0.0035(18) 0.0004(18)
C15 0.027(2) 0.027(2) 0.035(2) 0.0055(18) 0.0072(19) -0.0021(18)
C16 0.024(2) 0.032(2) 0.034(2) 0.0044(19) 0.0039(19) -0.0015(18)
C18 0.035(3) 0.028(2) 0.042(3) -0.011(2) 0.008(2) -0.006(2)

loop_
_atom_type_symbol
_atom_type_description
_atom_type_scat_dispersion_real
_atom_type_scat_dispersion_imag
_atom_type_scat_source
C C 0.0033 0.0016 'International Tables Vol C Tables 4.2.6.8 and 6.1.1.4'
H H 0.0000 0.0000 'International Tables Vol C Tables 4.2.6.8 and 6.1.1.4'
O O 0.0106 0.0060 'International Tables Vol C Tables 4.2.6.8 and 6.1.1.4'
Si Si 0.0817 0.0704 'International Tables Vol C Tables 4.2.6.8 and 6.1.1.4'

loop_
_geom_angle_atom_site_label_1
_geom_angle_atom_site_label_2
_geom_angle_atom_site_label_3
_geom_angle
O1 Si1 C4 111.26(19)
O1 Si1 C11 105.36(19)
O1 Si1 C18 111.3(2)
C4 Si1 C11 108.2(2)
C18 Si1 C4 110.2(2)
C18 Si1 C11 110.3(2)
O1 Si2 C1 109.5(3)
O1 Si2 C2 108.7(3)
O1 Si2 C3 106.8(3)
C1 Si2 C3 110.2(4)
C2 Si2 C1 111.8(3)
C2 Si2 C3 109.6(4)
Si1 O1 Si2 147.4(2)
C10 O2 H2 109.5
C17 O5 H5 111.9
O4 C17 O5 122.7(4)
O4 C17 C14 119.3(4)
O5 C17 C14 117.9(4)
Si2 C1 H1A 109.5
Si2 C1 H1B 109.5
Si2 C1 H1C 109.5
H1A C1 H1B 109.5
H1A C1 H1C 109.5
H1B C1 H1C 109.5
Si2 C2 H2A 109.5
Si2 C2 H2B 109.5
Si2 C2 H2C 109.5
H2A C2 H2B 109.5
H2A C2 H2C 109.5
H2B C2 H2C 109.5
Si2 C3 H3A 109.5
Si2 C3 H3B 109.5
Si2 C3 H3C 109.5
H3A C3 H3B 109.5
H3A C3 H3C 109.5
H3B C3 H3C 109.5
C5 C4 Si1 121.1(3)
C9 C4 Si1 122.3(3)
C9 C4 C5 116.6(4)
C4 C5 H5A 118.9
C6 C5 C4 122.2(4)
C6 C5 H5A 118.9
C5 C6 H6 120.1
C5 C6 C7 119.8(4)
C7 C6 H6 120.1
C6 C7 C10 119.2(4)
C8 C7 C6 119.6(4)
C8 C7 C10 121.2(4)
C7 C8 H8 120.4
C7 C8 C9 119.3(4)
C9 C8 H8 120.4
C4 C9 C8 122.3(4)
C4 C9 H9 118.8
C8 C9 H9 118.8
O2 C10 C7 115.1(4)
O3 C10 O2 122.7(4)
O3 C10 C7 122.1(4)
C12 C11 Si1 119.8(3)
C12 C11 C16 117.2(4)
C16 C11 Si1 123.0(3)
C11 C12 H12 119.1
C13 C12 C11 121.8(4)
C13 C12 H12 119.1
C12 C13 H13 120.0
C14 C13 C12 120.0(4)
C14 C13 H13 120.0
C13 C14 C17 119.8(4)
C13 C14 C15 119.4(4)
C15 C14 C17 120.8(4)
C14 C15 H15 119.7
C16 C15 C14 120.5(4)
C16 C15 H15 119.7
C11 C16 H16 119.5
C15 C16 C11 121.0(4)
C15 C16 H16 119.5
Si1 C18 H18A 109.5
Si1 C18 H18B 109.5
Si1 C18 H18C 109.5
H18A C18 H18B 109.5
H18A C18 H18C 109.5
H18B C18 H18C 109.5

loop_
_geom_bond_atom_site_label_1
_geom_bond_atom_site_label_2
_geom_bond_distance
Si1 O1 1.628(3)
Si1 C4 1.873(4)
Si1 C11 1.879(5)
Si1 C18 1.865(5)
Si2 O1 1.646(3)
Si2 C1 1.858(6)
Si2 C2 1.830(7)
Si2 C3 1.863(8)
O2 H2 0.8200
O2 C10 1.316(5)
O3 C10 1.225(5)
O4 C17 1.265(5)
O5 H5 0.9058
O5 C17 1.279(6)
C17 C14 1.482(7)
C1 H1A 0.9600
C1 H1B 0.9600
C1 H1C 0.9600
C2 H2A 0.9600
C2 H2B 0.9600
C2 H2C 0.9600
C3 H3A 0.9600
C3 H3B 0.9600
C3 H3C 0.9600
C4 C5 1.408(6)
C4 C9 1.391(7)
C5 H5A 0.9300
C5 C6 1.369(6)
C6 H6 0.9300
C6 C7 1.402(6)
C7 C8 1.390(6)
C7 C10 1.477(6)
C8 H8 0.9300
C8 C9 1.394(6)
C9 H9 0.9300
C11 C12 1.398(7)
C11 C16 1.406(6)
C12 H12 0.9300
C12 C13 1.388(7)
C13 H13 0.9300
C13 C14 1.383(6)
C14 C15 1.392(6)
C15 H15 0.9300
C15 C16 1.385(6)
C16 H16 0.9300
C18 H18A 0.9600
C18 H18B 0.9600
C18 H18C 0.9600

loop_
_geom_hbond_atom_site_label_D
_geom_hbond_atom_site_label_H
_geom_hbond_atom_site_label_A
_geom_hbond_distance_DH
_geom_hbond_distance_HA
_geom_hbond_distance_DA
_geom_hbond_angle_DHA
_geom_hbond_site_symmetry_A
O2 H2 O3 0.82 1.82 2.635(5) 175.5 2_456
O5 H5 O4 0.91 1.76 2.609(5) 154.2 2_757
